data_2221197
loop_
_publ_author_name
'Bats, Jan W.'
'Frolow, Olga'
'Engels, Joachim W.'

_publ_section_title
;
 4-Ethynyl-2,2,6,6-tetramethyl-1,2,5,6-tetrahydropyridine
 <i>N</i>-oxide
;
_journal_coeditor_code SU2096
_journal_issue 3
_journal_name_full 'Acta Crystallographica Section E'
_journal_page_first o529
_journal_paper_doi 10.1107/S1600536809004681
_journal_volume 65
_journal_year 2009
_chemical_formula_iupac 'C11 H16 N O'
_chemical_formula_moiety 'C11 H16 N O'
_chemical_formula_sum 'C11 H16 N O'
_chemical_formula_weight 178.25
_chemical_name_common
;
4-ethynyl-2,2,6,6-tetramethyl-1-oxyl-3,4-dehydropiperidine
;
_chemical_name_systematic
;
4-Ethynyl-2,2,6,6-tetramethyl-1,2,5,6-tetrahydropyridine <i>N</i>-oxide
;
_space_group_IT_number 14
_symmetry_cell_setting monoclinic
_symmetry_space_group_name_Hall '-P 2ybc'
_symmetry_space_group_name_H-M 'P 1 21/c 1'
_atom_sites_solution_hydrogens geom
_atom_sites_solution_primary direct
_atom_sites_solution_secondary difmap
_audit_creation_method SHELXL-97
_cell_angle_alpha 90.00
_cell_angle_beta 97.434(10)
_cell_angle_gamma 90.00
_cell_formula_units_Z 4
_cell_length_a 6.0996(9)
_cell_length_b 20.800(3)
_cell_length_c 8.3662(13)
_cell_measurement_reflns_used 212
_cell_measurement_temperature 167(2)
_cell_measurement_theta_max 23
_cell_measurement_theta_min 3
_cell_volume 1052.5(3)
_computing_cell_refinement 'SAINT (Siemens, 1995)'
_computing_data_collection 'SMART (Siemens, 1995)'
_computing_data_reduction 'SAINT (Siemens, 1995)'
_computing_molecular_graphics 'SHELXTL (Sheldrick, 2008)'
_computing_publication_material 'SHELXL97 (Sheldrick, 2008)'
_computing_structure_refinement 'SHELXL97 (Sheldrick, 2008)'
_computing_structure_solution 'SHELXS97 (Sheldrick, 2008)'
_diffrn_ambient_temperature 167(2)
_diffrn_measured_fraction_theta_full 0.994
_diffrn_measured_fraction_theta_max 0.958
_diffrn_measurement_device_type 'Siemens SMART 1K CCD'
_diffrn_measurement_method \w
_diffrn_radiation_monochromator graphite
_diffrn_radiation_source 'normal-focus sealed tube'
_diffrn_radiation_type MoK\a
_diffrn_radiation_wavelength 0.71073
_diffrn_reflns_av_R_equivalents 0.0385
_diffrn_reflns_av_sigmaI/netI 0.0210
_diffrn_reflns_limit_h_max 8
_diffrn_reflns_limit_h_min -8
_diffrn_reflns_limit_k_max 27
_diffrn_reflns_limit_k_min -31
_diffrn_reflns_limit_l_max 12
_diffrn_reflns_limit_l_min -12
_diffrn_reflns_number 18416
_diffrn_reflns_theta_full 31.0
_diffrn_reflns_theta_max 32.23
_diffrn_reflns_theta_min 1.96
_diffrn_standards_decay_% 0.0
_diffrn_standards_interval_time 1200
_diffrn_standards_number 322
_exptl_absorpt_coefficient_mu 0.072
_exptl_absorpt_correction_type none
_exptl_crystal_colour yellow
_exptl_crystal_density_diffrn 1.125
_exptl_crystal_density_method 'not measured'
_exptl_crystal_description block
_exptl_crystal_F_000 388
_exptl_crystal_size_max 0.6
_exptl_crystal_size_mid 0.5
_exptl_crystal_size_min 0.5
_refine_diff_density_max 0.340
_refine_diff_density_min -0.166
_refine_ls_extinction_coef 0.074(6)
_refine_ls_extinction_expression Fc^*^=kFc[1+0.001xFc^2^\l^3^/sin(2\q)]^-1/4^
_refine_ls_extinction_method 'SHELXL97 (Sheldrick, 2008)'
_refine_ls_goodness_of_fit_ref 1.086
_refine_ls_hydrogen_treatment mixed
_refine_ls_matrix_type full
_refine_ls_number_parameters 131
_refine_ls_number_reflns 3580
_refine_ls_number_restraints 0
_refine_ls_restrained_S_all 1.086
_refine_ls_R_factor_all 0.0471
_refine_ls_R_factor_gt 0.0402
_refine_ls_shift/su_max 0.002
_refine_ls_shift/su_mean 0.000
_refine_ls_structure_factor_coef Fsqd
_refine_ls_weighting_details 'calc w=1/[\s^2^(Fo^2^)+(0.05P)^2^+0.2P] where P=(Fo^2^+2Fc^2^)/3'
_refine_ls_weighting_scheme calc
_refine_ls_wR_factor_gt 0.1068
_refine_ls_wR_factor_ref 0.1117
_reflns_number_gt 3143
_reflns_number_total 3580
_reflns_threshold_expression I>2\s(I)
_cod_data_source_file su2096.cif
_cod_data_source_block I
_cod_original_sg_symbol_H-M 'P 21/c'
_cod_database_code 2221197
_cod_database_fobs_code 2221197

loop_
_symmetry_equiv_pos_as_xyz
'x, y, z'
'-x, y+1/2, -z+1/2'
'-x, -y, -z'
'x, -y-1/2, z-1/2'

loop_
_atom_site_type_symbol
_atom_site_label
_atom_site_fract_x
_atom_site_fract_y
_atom_site_fract_z
_atom_site_U_iso_or_equiv
_atom_site_adp_type
_atom_site_calc_flag
_atom_site_refinement_flags
_atom_site_occupancy
_atom_site_disorder_assembly
_atom_site_disorder_group
O O1 -0.00063(12) 0.39282(4) 0.01634(8) 0.03761(18) Uani d . 1 . .
N N1 0.15408(11) 0.38503(3) 0.13455(8) 0.02345(15) Uani d . 1 . .
C C1 0.31309(14) 0.33197(4) 0.11809(9) 0.02439(16) Uani d . 1 . .
C C2 0.48668(14) 0.32849(4) 0.26317(9) 0.02460(16) Uani d . 1 . .
C C3 0.48149(12) 0.36207(4) 0.39876(9) 0.02137(15) Uani d . 1 . .
C C4 0.29668(13) 0.40897(4) 0.41379(9) 0.02327(16) Uani d . 1 . .
H H4A 0.3526 0.4438 0.4887 0.028 Uiso calc R 1 . .
H H4B 0.1769 0.3865 0.4607 0.028 Uiso calc R 1 . .
C C5 0.20201(12) 0.43844(4) 0.25172(8) 0.02002(15) Uani d . 1 . .
C C6 0.64656(13) 0.35531(4) 0.53690(10) 0.02476(16) Uani d . 1 . .
C C7 0.77337(15) 0.35377(5) 0.65871(11) 0.03106(19) Uani d . 1 . .
C C8 0.42478(17) 0.34218(5) -0.03471(10) 0.0348(2) Uani d . 1 . .
H H8A 0.5173 0.3808 -0.0220 0.052 Uiso calc R 1 . .
H H8B 0.3112 0.3474 -0.1280 0.052 Uiso calc R 1 . .
H H8C 0.5169 0.3048 -0.0515 0.052 Uiso calc R 1 . .
C C9 0.17967(17) 0.26909(4) 0.10502(11) 0.0344(2) Uani d . 1 . .
H H9A 0.1071 0.2635 0.2020 0.052 Uiso calc R 1 . .
H H9B 0.2793 0.2328 0.0947 0.052 Uiso calc R 1 . .
H H9C 0.0675 0.2709 0.0100 0.052 Uiso calc R 1 . .
C C10 -0.01285(14) 0.47358(5) 0.27003(10) 0.02967(18) Uani d . 1 . .
H H10A -0.1216 0.4428 0.3008 0.045 Uiso calc R 1 . .
H H10B -0.0704 0.4939 0.1674 0.045 Uiso calc R 1 . .
H H10C 0.0155 0.5066 0.3536 0.045 Uiso calc R 1 . .
C C11 0.36583(13) 0.48486(4) 0.18847(10) 0.02556(16) Uani d . 1 . .
H H11A 0.3027 0.5012 0.0826 0.038 Uiso calc R 1 . .
H H11B 0.5043 0.4622 0.1786 0.038 Uiso calc R 1 . .
H H11C 0.3953 0.5209 0.2637 0.038 Uiso calc R 1 . .
H H2A 0.607(2) 0.2984(7) 0.2539(16) 0.042(3) Uiso d . 1 . .
H H7A 0.870(2) 0.3546(8) 0.7563(18) 0.057(4) Uiso d . 1 . .

loop_
_atom_site_aniso_label
_atom_site_aniso_U_11
_atom_site_aniso_U_22
_atom_site_aniso_U_33
_atom_site_aniso_U_12
_atom_site_aniso_U_13
_atom_site_aniso_U_23
O1 0.0374(4) 0.0424(4) 0.0274(3) 0.0000(3) -0.0174(3) -0.0025(3)
N1 0.0240(3) 0.0261(3) 0.0183(3) -0.0032(2) -0.0049(2) -0.0005(2)
C1 0.0298(4) 0.0241(4) 0.0186(3) -0.0030(3) 0.0005(3) -0.0028(3)
C2 0.0266(4) 0.0241(4) 0.0223(3) 0.0018(3) 0.0000(3) -0.0008(3)
C3 0.0221(3) 0.0224(3) 0.0187(3) 0.0004(2) -0.0010(2) 0.0020(2)
C4 0.0242(3) 0.0289(4) 0.0158(3) 0.0044(3) -0.0007(3) 0.0006(3)
C5 0.0189(3) 0.0234(3) 0.0167(3) -0.0001(2) -0.0017(2) 0.0005(2)
C6 0.0259(4) 0.0242(4) 0.0231(3) 0.0030(3) -0.0008(3) 0.0009(3)
C7 0.0307(4) 0.0341(4) 0.0262(4) 0.0056(3) -0.0049(3) 0.0002(3)
C8 0.0428(5) 0.0408(5) 0.0219(4) -0.0050(4) 0.0080(3) -0.0045(3)
C9 0.0450(5) 0.0264(4) 0.0303(4) -0.0095(3) -0.0009(4) -0.0039(3)
C10 0.0227(4) 0.0383(5) 0.0273(4) 0.0073(3) 0.0006(3) 0.0031(3)
C11 0.0242(3) 0.0241(4) 0.0274(4) -0.0034(3) -0.0006(3) 0.0026(3)

loop_
_atom_type_symbol
_atom_type_description
_atom_type_scat_dispersion_real
_atom_type_scat_dispersion_imag
_atom_type_scat_source
C C 0.0033 0.0016 'International Tables Vol C Tables 4.2.6.8 and 6.1.1.4'
H H 0.0000 0.0000 'International Tables Vol C Tables 4.2.6.8 and 6.1.1.4'
N N 0.0061 0.0033 'International Tables Vol C Tables 4.2.6.8 and 6.1.1.4'
O O 0.0106 0.0060 'International Tables Vol C Tables 4.2.6.8 and 6.1.1.4'

loop_
_geom_angle_atom_site_label_1
_geom_angle_atom_site_label_2
_geom_angle_atom_site_label_3
_geom_angle_site_symmetry_1
_geom_angle_site_symmetry_3
_geom_angle
_geom_angle_publ_flag
O1 N1 C5 . . 118.39(7) ?
O1 N1 C1 . . 116.41(6) ?
C5 N1 C1 . . 122.76(6) ?
N1 C1 C2 . . 111.10(6) ?
N1 C1 C9 . . 107.01(7) ?
C2 C1 C9 . . 109.09(7) ?
N1 C1 C8 . . 109.79(7) ?
C2 C1 C8 . . 109.60(7) ?
C9 C1 C8 . . 110.22(7) ?
C3 C2 C1 . . 124.60(7) ?
C3 C2 H2A . . 120.3(8) ?
C1 C2 H2A . . 115.1(8) ?
C2 C3 C6 . . 122.69(7) ?
C2 C3 C4 . . 120.60(7) ?
C6 C3 C4 . . 116.70(7) ?
C3 C4 C5 . . 112.67(6) ?
C3 C4 H4A . . 109.1 ?
C5 C4 H4A . . 109.1 ?
C3 C4 H4B . . 109.1 ?
C5 C4 H4B . . 109.1 ?
H4A C4 H4B . . 107.8 ?
N1 C5 C10 . . 109.04(6) ?
N1 C5 C4 . . 107.72(6) ?
C10 C5 C4 . . 109.47(6) ?
N1 C5 C11 . . 108.95(6) ?
C10 C5 C11 . . 109.87(7) ?
C4 C5 C11 . . 111.72(6) ?
C7 C6 C3 . . 174.02(9) ?
C6 C7 H7A . . 177.0(10) ?
C1 C8 H8A . . 109.5 ?
C1 C8 H8B . . 109.5 ?
H8A C8 H8B . . 109.5 ?
C1 C8 H8C . . 109.5 ?
H8A C8 H8C . . 109.5 ?
H8B C8 H8C . . 109.5 ?
C1 C9 H9A . . 109.5 ?
C1 C9 H9B . . 109.5 ?
H9A C9 H9B . . 109.5 ?
C1 C9 H9C . . 109.5 ?
H9A C9 H9C . . 109.5 ?
H9B C9 H9C . . 109.5 ?
C5 C10 H10A . . 109.5 ?
C5 C10 H10B . . 109.5 ?
H10A C10 H10B . . 109.5 ?
C5 C10 H10C . . 109.5 ?
H10A C10 H10C . . 109.5 ?
H10B C10 H10C . . 109.5 ?
C5 C11 H11A . . 109.5 ?
C5 C11 H11B . . 109.5 ?
H11A C11 H11B . . 109.5 ?
C5 C11 H11C . . 109.5 ?
H11A C11 H11C . . 109.5 ?
H11B C11 H11C . . 109.5 ?

loop_
_geom_bond_atom_site_label_1
_geom_bond_atom_site_label_2
_geom_bond_site_symmetry_2
_geom_bond_distance
_geom_bond_publ_flag
O1 N1 . 1.2858(9) ?
N1 C5 . 1.4854(10) ?
N1 C1 . 1.4874(11) ?
C1 C2 . 1.5057(11) ?
C1 C9 . 1.5368(12) ?
C1 C8 . 1.5391(12) ?
C2 C3 . 1.3360(11) ?
C2 H2A . 0.973(13) ?
C3 C6 . 1.4381(10) ?
C3 C4 . 1.5082(11) ?
C4 C5 . 1.5314(10) ?
C4 H4A . 0.9900 ?
C4 H4B . 0.9900 ?
C5 C10 . 1.5255(11) ?
C5 C11 . 1.5322(11) ?
C6 C7 . 1.1975(12) ?
C7 H7A . 0.944(15) ?
C8 H8A . 0.9800 ?
C8 H8B . 0.9800 ?
C8 H8C . 0.9800 ?
C9 H9A . 0.9800 ?
C9 H9B . 0.9800 ?
C9 H9C . 0.9800 ?
C10 H10A . 0.9800 ?
C10 H10B . 0.9800 ?
C10 H10C . 0.9800 ?
C11 H11A . 0.9800 ?
C11 H11B . 0.9800 ?
C11 H11C . 0.9800 ?

loop_
_geom_hbond_atom_site_label_D
_geom_hbond_atom_site_label_H
_geom_hbond_atom_site_label_A
_geom_hbond_site_symmetry_D
_geom_hbond_site_symmetry_H
_geom_hbond_site_symmetry_A
_geom_hbond_distance_DH
_geom_hbond_distance_HA
_geom_hbond_distance_DA
_geom_hbond_angle_DHA
_geom_hbond_publ_flag
C7 H7A O1 . . 1_656 0.944(14) 2.354(15) 3.2318(13) 154.6(13) yes

loop_
_geom_torsion_atom_site_label_1
_geom_torsion_atom_site_label_2
_geom_torsion_atom_site_label_3
_geom_torsion_atom_site_label_4
_geom_torsion_site_symmetry_1
_geom_torsion_site_symmetry_2
_geom_torsion_site_symmetry_3
_geom_torsion_site_symmetry_4
_geom_torsion
_geom_torsion_publ_flag
O1 N1 C1 C2 . . . . 179.37(7) ?
C5 N1 C1 C2 . . . . 17.41(10) ?
O1 N1 C1 C9 . . . . -61.65(9) ?
C5 N1 C1 C9 . . . . 136.40(7) ?
O1 N1 C1 C8 . . . . 57.96(9) ?
C5 N1 C1 C8 . . . . -103.99(8) ?
N1 C1 C2 C3 . . . . 9.05(11) ?
C9 C1 C2 C3 . . . . -108.68(9) ?
C8 C1 C2 C3 . . . . 130.56(9) ?
C1 C2 C3 C6 . . . . 177.45(7) ?
C1 C2 C3 C4 . . . . -1.79(12) ?
C2 C3 C4 C5 . . . . -29.55(11) ?
C6 C3 C4 C5 . . . . 151.16(7) ?
O1 N1 C5 C10 . . . . 33.57(9) ?
C1 N1 C5 C10 . . . . -164.82(7) ?
O1 N1 C5 C4 . . . . 152.29(7) ?
C1 N1 C5 C4 . . . . -46.10(9) ?
O1 N1 C5 C11 . . . . -86.35(8) ?
C1 N1 C5 C11 . . . . 75.26(8) ?
C3 C4 C5 N1 . . . . 49.52(8) ?
C3 C4 C5 C10 . . . . 167.96(7) ?
C3 C4 C5 C11 . . . . -70.11(9) ?

loop_
_cod_related_entry_id
_cod_related_entry_database
_cod_related_entry_code
1 ChemSpider 9063754
